data_4316059
loop_
_publ_author_name
'Subrata Naiya'
'Chaitali Biswas'
'Michael G. B. Drew'
'Carlos J. G\'omez-Garc\'ia'
'Juan M. Clemente-Juan'
'Ashutosh Ghosh'

_publ_section_title
;
 A Unique Example of Structural and Magnetic Diversity in Four
 Interconvertible Copper(II)-Azide Complexes with the Same Schiff Base
 Ligand: A Monomer, a Dimer, a Chain, and a Layer
;
_journal_name_full 'Inorganic Chemistry'
_journal_page_first 6616
_journal_page_last 6627
_journal_paper_doi 10.1021/ic1005456
_journal_volume 49
_journal_year 2010
_chemical_formula_sum 'C12 H17 Cu N5 O'
_chemical_formula_weight 310.84
_chemical_name_systematic
; 
 ? 
;
_space_group_IT_number 9
_symmetry_cell_setting monoclinic
_symmetry_space_group_name_Hall 'C -2yc'
_symmetry_space_group_name_H-M 'C 1 c 1'
_atom_sites_solution_hydrogens geom
_atom_sites_solution_primary direct
_atom_sites_solution_secondary difmap
_audit_creation_method SHELXL-97
_cell_angle_alpha 90.00
_cell_angle_beta 107.058(18)
_cell_angle_gamma 90.00
_cell_formula_units_Z 8
_cell_length_a 19.635(3)
_cell_length_b 12.1944(15)
_cell_length_c 12.111(2)
_cell_measurement_reflns_used 7860
_cell_measurement_temperature 150(2)
_cell_measurement_theta_max 30.00
_cell_measurement_theta_min 2.44
_cell_volume 2772.3(8)
_computing_cell_refinement 'Crysalis, Oxford Diffraction'
_computing_data_collection 'Crysalis, Oxford Diffraction'
_computing_data_reduction 'Crysalis, Oxford Diffraction'
_computing_molecular_graphics PLATON(Spek,2004)
_computing_structure_refinement 'SHELXL-97 (Sheldrick, 1997)'
_computing_structure_solution 'SHELXS-97 (Sheldrick, 1997)'
_diffrn_ambient_temperature 150(2)
_diffrn_measured_fraction_theta_full 0.957
_diffrn_measured_fraction_theta_max 0.957
_diffrn_measurement_device 'Oxford Diffaction X-Calibur System'
_diffrn_measurement_method '321 frames, counting time 10 s.'
_diffrn_radiation_monochromator graphite
_diffrn_radiation_source 'fine-focus sealed tube'
_diffrn_radiation_type MoK\a
_diffrn_radiation_wavelength 0.71073
_diffrn_reflns_av_R_equivalents 0.0521
_diffrn_reflns_av_sigmaI/netI 0.1123
_diffrn_reflns_limit_h_max 27
_diffrn_reflns_limit_h_min -22
_diffrn_reflns_limit_k_max 17
_diffrn_reflns_limit_k_min -13
_diffrn_reflns_limit_l_max 15
_diffrn_reflns_limit_l_min -17
_diffrn_reflns_number 7860
_diffrn_reflns_theta_full 30.00
_diffrn_reflns_theta_max 30.00
_diffrn_reflns_theta_min 2.44
_diffrn_standards_decay_% n/a
_diffrn_standards_interval_count n/a
_diffrn_standards_interval_time n/a
_diffrn_standards_number n/a
_exptl_absorpt_coefficient_mu 1.575
_exptl_absorpt_correction_T_max 1.000
_exptl_absorpt_correction_T_min 0.871
_exptl_absorpt_correction_type empirical
_exptl_absorpt_process_details 'ABSPACK, Oxford Diffraction Ltd'
_exptl_crystal_colour blue
_exptl_crystal_density_diffrn 1.490
_exptl_crystal_density_method 'not measured'
_exptl_crystal_description block
_exptl_crystal_F_000 1288
_exptl_crystal_size_max 0.17
_exptl_crystal_size_mid 0.14
_exptl_crystal_size_min 0.12
_refine_diff_density_max 1.327
_refine_diff_density_min -1.717
_refine_diff_density_rms 0.178
_refine_ls_abs_structure_details 'Flack H D (1983), Acta Cryst. A39, 876-881'
_refine_ls_abs_structure_Flack 0.49(4)
_refine_ls_extinction_method none
_refine_ls_goodness_of_fit_ref 0.899
_refine_ls_hydrogen_treatment constr
_refine_ls_matrix_type full
_refine_ls_number_parameters 349
_refine_ls_number_reflns 5116
_refine_ls_number_restraints 14
_refine_ls_restrained_S_all 0.898
_refine_ls_R_factor_all 0.1267
_refine_ls_R_factor_gt 0.0848
_refine_ls_shift/su_max 0.000
_refine_ls_shift/su_mean 0.000
_refine_ls_structure_factor_coef Fsqd
_refine_ls_weighting_details
;
_refine_ls_weighting_details 
  w=1/[\s^2^(Fo^2^)+(0.1656P)^2^+0.0000P] where P=(Fo^2^+2Fc^2^)/3 
;
_refine_ls_weighting_scheme calc
_refine_ls_wR_factor_gt 0.2386
_refine_ls_wR_factor_ref 0.2533
_reflns_number_gt 2462
_reflns_number_total 5116
_reflns_threshold_expression >2sigma(I)
_cod_data_source_file ic1005456_si_002_1.cif
_cod_data_source_block 1
_cod_original_cell_volume 2772.2(7)
_cod_original_formula_sum 'C12 H17 Cu N5 O           '
_cod_database_code 4316059

loop_
_symmetry_equiv_pos_as_xyz
'x, y, z'
'x, -y, z+1/2'
'x+1/2, y+1/2, z'
'x+1/2, -y+1/2, z+1/2'

loop_
_atom_site_label
_atom_site_type_symbol
_atom_site_fract_x
_atom_site_fract_y
_atom_site_fract_z
_atom_site_U_iso_or_equiv
_atom_site_adp_type
_atom_site_occupancy
_atom_site_symmetry_multiplicity
_atom_site_calc_flag
_atom_site_refinement_flags
_atom_site_disorder_assembly
_atom_site_disorder_group
CuA Cu 0.24726(6) 0.11408(10) 0.06042(8) 0.0445(4) Uani 1 1 d . . .
CuB Cu 0.75134(6) 0.89040(10) 0.94048(9) 0.0446(5) Uani 1 1 d . . .
C12A C 0.3518(10) 0.2234(10) 0.2399(15) 0.058(4) Uani 1 1 d . . .
O11A O 0.2839(5) 0.2248(7) 0.1631(8) 0.060(2) Uani 1 1 d . . .
C18A C 0.4053(7) 0.1008(9) 0.1226(12) 0.050(3) Uani 1 1 d . . .
N20A N 0.3412(5) 0.0739(8) 0.0436(9) 0.052(3) Uani 1 1 d . . .
C17A C 0.4114(6) 0.1673(9) 0.2219(13) 0.058(3) Uani 1 1 d . . .
C12B C 0.8592(9) 0.7852(12) 0.8655(17) 0.069(5) Uani 1 1 d U . .
N23A N 0.2103(6) 0.0021(7) -0.0608(11) 0.054(3) Uani 1 1 d . . .
N23B N 0.7077(6) 1.0048(7) 1.0178(10) 0.056(3) Uani 1 1 d . . .
C22A C 0.2578(9) 0.0098(11) -0.1393(13) 0.070(4) Uani 1 1 d . . .
H22A H 0.2496 0.0784 -0.1816 0.084 Uiso 1 1 calc R . .
H22B H 0.2478 -0.0501 -0.1944 0.084 Uiso 1 1 calc R . .
C21A C 0.3375(7) 0.0034(12) -0.0597(11) 0.052(3) Uani 1 1 d . . .
H21A H 0.3503 -0.0717 -0.0362 0.063 Uiso 1 1 calc R . .
H21B H 0.3698 0.0305 -0.1006 0.063 Uiso 1 1 calc R . .
O11B O 0.7954(6) 0.7879(8) 0.8646(10) 0.079(3) Uani 1 1 d . . .
C13A C 0.3631(10) 0.2830(13) 0.3353(15) 0.067(5) Uani 1 1 d . . .
H13A H 0.3255 0.3224 0.3479 0.081 Uiso 1 1 calc R . .
N3B N 0.6323(9) 0.7509(11) 0.6678(14) 0.073(4) Uani 1 1 d . . .
C13B C 0.8767(13) 0.7259(14) 0.7752(17) 0.088(6) Uani 1 1 d . . .
H13B H 0.8410 0.6901 0.7190 0.106 Uiso 1 1 calc R . .
N20B N 0.8460(6) 0.9387(8) 1.0420(10) 0.056(3) Uani 1 1 d . . .
C22B C 0.7639(10) 1.0792(12) 1.0762(14) 0.075(4) Uani 1 1 d . . .
H22C H 0.7501 1.1186 1.1359 0.090 Uiso 1 1 calc R . .
H22D H 0.7716 1.1324 1.0216 0.090 Uiso 1 1 calc R . .
C21B C 0.8365(8) 1.0118(12) 1.1333(13) 0.064(4) Uani 1 1 d . . .
H21C H 0.8766 1.0616 1.1590 0.077 Uiso 1 1 calc R . .
H21D H 0.8327 0.9695 1.1990 0.077 Uiso 1 1 calc R . .
C18B C 0.9084(7) 0.9082(8) 1.0424(12) 0.052(3) Uani 1 1 d . . .
N1B N 0.6581(7) 0.8540(12) 0.8383(12) 0.084(4) Uani 1 1 d . . .
C16B C 0.9879(8) 0.8330(12) 0.9415(15) 0.072(4) Uani 1 1 d . . .
H16B H 1.0260 0.8627 0.9984 0.087 Uiso 1 1 calc R . .
C14B C 0.9480(10) 0.7215(13) 0.7713(15) 0.076(5) Uani 1 1 d . . .
H14B H 0.9582 0.6782 0.7150 0.091 Uiso 1 1 calc R . .
C17B C 0.9163(7) 0.8413(9) 0.9444(11) 0.056(3) Uani 1 1 d . . .
N2B N 0.6479(6) 0.8001(9) 0.7550(12) 0.048(3) Uani 1 1 d . . .
N1A N 0.1546(8) 0.1235(11) 0.0850(11) 0.076(4) Uani 1 1 d . . .
C25A C 0.1464(10) 0.0282(14) -0.1395(16) 0.084(5) Uani 1 1 d . . .
H25A H 0.1343 -0.0267 -0.1989 0.127 Uiso 1 1 calc R . .
H25B H 0.1502 0.0982 -0.1734 0.127 Uiso 1 1 calc R . .
H25C H 0.1100 0.0313 -0.1012 0.127 Uiso 1 1 calc R . .
C16A C 0.4793(8) 0.1766(11) 0.3037(13) 0.066(4) Uani 1 1 d . . .
H16A H 0.5182 0.1420 0.2900 0.079 Uiso 1 1 calc R . .
C19A C 0.4708(7) 0.0632(12) 0.0833(12) 0.062(3) Uani 1 1 d . . .
H19A H 0.4544 0.0264 0.0103 0.093 Uiso 1 1 calc R . .
H19B H 0.4998 0.0141 0.1398 0.093 Uiso 1 1 calc R . .
H19C H 0.4985 0.1262 0.0758 0.093 Uiso 1 1 calc R . .
C19B C 0.9714(9) 0.9397(13) 1.1439(15) 0.083(5) Uani 1 1 d . . .
H19D H 1.0101 0.9634 1.1162 0.124 Uiso 1 1 calc R . .
H19E H 0.9862 0.8775 1.1937 0.124 Uiso 1 1 calc R . .
H19F H 0.9579 0.9983 1.1861 0.124 Uiso 1 1 calc R . .
C14A C 0.4316(12) 0.2879(14) 0.4193(15) 0.089(5) Uani 1 1 d . . .
H14A H 0.4368 0.3281 0.4865 0.107 Uiso 1 1 calc R . .
C25B C 0.6634(12) 1.0781(15) 0.9443(16) 0.101(6) Uani 1 1 d U . .
H25D H 0.6211 1.0409 0.9000 0.151 Uiso 1 1 calc R . .
H25E H 0.6875 1.1088 0.8930 0.151 Uiso 1 1 calc R . .
H25F H 0.6506 1.1357 0.9884 0.151 Uiso 1 1 calc R . .
C24A C 0.2104(11) -0.1035(10) -0.0147(13) 0.083(6) Uani 1 1 d . . .
H24A H 0.2586 -0.1278 0.0181 0.125 Uiso 1 1 calc R . .
H24B H 0.1859 -0.1531 -0.0749 0.125 Uiso 1 1 calc R . .
H24C H 0.1866 -0.1019 0.0442 0.125 Uiso 1 1 calc R . .
C15B C 0.9970(10) 0.7720(14) 0.8387(14) 0.074(4) Uani 1 1 d . . .
H15B H 1.0414 0.7726 0.8256 0.089 Uiso 1 1 calc R . .
C24B C 0.6722(12) 0.9499(14) 1.0862(17) 0.095(6) Uani 1 1 d . . .
H24D H 0.6238 0.9748 1.0669 0.142 Uiso 1 1 calc R . .
H24E H 0.6957 0.9647 1.1662 0.142 Uiso 1 1 calc R . .
H24F H 0.6729 0.8724 1.0724 0.142 Uiso 1 1 calc R . .
C15A C 0.4884(10) 0.2365(13) 0.4039(16) 0.082(5) Uani 1 1 d . . .
H15A H 0.5327 0.2409 0.4590 0.099 Uiso 1 1 calc R . .
N2A N 0.1405(8) 0.1884(10) 0.1475(12) 0.062(3) Uani 1 1 d . . .
N3A N 0.1259(9) 0.2485(12) 0.2134(14) 0.084(4) Uani 1 1 d . . .

loop_
_atom_site_aniso_label
_atom_site_aniso_U_11
_atom_site_aniso_U_22
_atom_site_aniso_U_33
_atom_site_aniso_U_23
_atom_site_aniso_U_13
_atom_site_aniso_U_12
CuA 0.0493(11) 0.0381(8) 0.0512(10) -0.0044(7) 0.0231(9) -0.0024(7)
CuB 0.0490(11) 0.0375(8) 0.0528(11) -0.0092(7) 0.0235(9) -0.0016(6)
C12A 0.078(11) 0.038(6) 0.076(11) -0.007(6) 0.051(10) -0.010(6)
O11A 0.041(5) 0.060(5) 0.082(7) -0.033(4) 0.021(5) -0.010(4)
C18A 0.045(7) 0.047(6) 0.062(8) -0.002(5) 0.021(6) -0.006(5)
N20A 0.054(6) 0.042(5) 0.070(7) -0.016(4) 0.037(6) -0.009(4)
C17A 0.042(7) 0.038(6) 0.095(10) 0.000(6) 0.022(7) -0.010(5)
C12B 0.067(11) 0.048(7) 0.096(13) 0.006(7) 0.031(10) 0.035(7)
N23A 0.049(6) 0.035(4) 0.081(8) -0.009(4) 0.025(6) -0.006(4)
N23B 0.078(8) 0.034(5) 0.073(7) 0.004(4) 0.050(7) 0.008(5)
C22A 0.093(11) 0.060(7) 0.074(9) -0.033(6) 0.049(9) -0.028(7)
C21A 0.043(7) 0.074(8) 0.036(7) -0.016(6) 0.007(6) -0.008(6)
O11B 0.079(7) 0.059(5) 0.109(9) -0.031(5) 0.043(7) 0.001(5)
C13A 0.073(11) 0.064(9) 0.069(11) -0.019(7) 0.027(10) -0.013(7)
N3B 0.078(10) 0.064(8) 0.076(10) 0.015(7) 0.022(8) 0.005(6)
C13B 0.125(18) 0.069(10) 0.073(12) -0.002(8) 0.031(11) 0.025(10)
N20B 0.060(7) 0.043(5) 0.070(7) -0.006(5) 0.026(6) 0.008(4)
C22B 0.091(13) 0.072(9) 0.061(10) -0.008(7) 0.021(9) 0.004(8)
C21B 0.068(10) 0.057(8) 0.066(9) -0.019(7) 0.020(9) -0.003(7)
C18B 0.051(7) 0.035(6) 0.067(9) -0.007(5) 0.012(7) -0.002(5)
N1B 0.070(9) 0.103(10) 0.080(9) -0.034(8) 0.026(8) 0.013(7)
C16B 0.071(10) 0.067(8) 0.093(11) 0.007(8) 0.047(9) 0.002(7)
C14B 0.090(13) 0.081(10) 0.067(10) 0.010(8) 0.039(10) 0.032(9)
C17B 0.071(9) 0.041(6) 0.065(9) -0.009(6) 0.032(8) 0.000(6)
N2B 0.033(6) 0.050(6) 0.061(8) -0.016(5) 0.012(6) -0.007(4)
N1A 0.082(9) 0.095(9) 0.062(8) -0.003(6) 0.037(7) 0.010(7)
C25A 0.088(13) 0.074(10) 0.084(12) -0.002(8) 0.015(11) 0.028(9)
C16A 0.053(8) 0.067(9) 0.073(10) 0.007(7) 0.013(8) 0.000(6)
C19A 0.056(8) 0.071(8) 0.058(8) -0.012(6) 0.016(7) 0.001(6)
C19B 0.073(11) 0.070(9) 0.106(14) 0.010(9) 0.027(10) 0.017(8)
C14A 0.104(16) 0.085(11) 0.066(11) -0.008(8) 0.006(12) -0.020(10)
C25B 0.126(17) 0.094(12) 0.069(11) 0.025(9) 0.009(11) 0.040(11)
C24A 0.149(18) 0.052(7) 0.039(7) 0.004(5) 0.012(9) -0.006(9)
C15B 0.078(12) 0.093(11) 0.061(10) 0.010(8) 0.036(10) 0.008(9)
C24B 0.139(17) 0.086(12) 0.095(13) -0.002(9) 0.089(13) -0.003(11)
C15A 0.061(10) 0.076(10) 0.091(13) -0.026(9) -0.009(9) -0.020(8)
N2A 0.080(10) 0.061(7) 0.057(8) 0.002(6) 0.036(8) -0.007(6)
N3A 0.094(11) 0.080(10) 0.096(12) 0.012(8) 0.056(9) 0.003(7)

loop_
_atom_type_symbol
_atom_type_description
_atom_type_scat_dispersion_real
_atom_type_scat_dispersion_imag
_atom_type_scat_source
C C 0.0033 0.0016 'International Tables Vol C Tables 4.2.6.8 and 6.1.1.4'
H H 0.0000 0.0000 'International Tables Vol C Tables 4.2.6.8 and 6.1.1.4'
O O 0.0106 0.0060 'International Tables Vol C Tables 4.2.6.8 and 6.1.1.4'
N N 0.0061 0.0033 'International Tables Vol C Tables 4.2.6.8 and 6.1.1.4'
Cu Cu 0.3201 1.2651 'International Tables Vol C Tables 4.2.6.8 and 6.1.1.4'

loop_
_geom_angle_atom_site_label_1
_geom_angle_atom_site_label_2
_geom_angle_atom_site_label_3
_geom_angle
_geom_angle_site_symmetry_1
_geom_angle_site_symmetry_3
_geom_angle_publ_flag
O11A CuA N1A 92.9(5) . . ?
O11A CuA N23A 175.0(4) . . ?
N1A CuA N23A 89.9(5) . . ?
O11A CuA N20A 93.4(4) . . ?
N1A CuA N20A 168.8(5) . . ?
N23A CuA N20A 84.4(4) . . ?
O11B CuB N1B 91.1(5) . . ?
O11B CuB N20B 91.0(5) . . ?
N1B CuB N20B 176.0(6) . . ?
O11B CuB N23B 177.0(4) . . ?
N1B CuB N23B 90.2(5) . . ?
N20B CuB N23B 87.5(5) . . ?
C13A C12A O11A 117.4(14) . . ?
C13A C12A C17A 117.4(16) . . ?
O11A C12A C17A 125.1(14) . . ?
C12A O11A CuA 123.8(8) . . ?
N20A C18A C17A 123.7(11) . . ?
N20A C18A C19A 112.6(10) . . ?
C17A C18A C19A 123.3(11) . . ?
C18A N20A C21A 121.7(10) . . ?
C18A N20A CuA 124.0(7) . . ?
C21A N20A CuA 114.1(8) . . ?
C16A C17A C18A 117.8(12) . . ?
C16A C17A C12A 120.2(14) . . ?
C18A C17A C12A 122.1(13) . . ?
O11B C12B C17B 125.8(15) . . ?
O11B C12B C13B 118.0(18) . . ?
C17B C12B C13B 116.1(15) . . ?
C25A N23A C24A 112.5(13) . . ?
C25A N23A C22A 99.0(13) . . ?
C24A N23A C22A 112.2(12) . . ?
C25A N23A CuA 114.6(9) . . ?
C24A N23A CuA 112.4(9) . . ?
C22A N23A CuA 105.2(7) . . ?
C25B N23B C24B 111.4(15) . . ?
C25B N23B C22B 99.0(12) . . ?
C24B N23B C22B 116.9(14) . . ?
C25B N23B CuB 115.1(10) . . ?
C24B N23B CuB 107.4(9) . . ?
C22B N23B CuB 107.2(9) . . ?
N23A C22A C21A 107.2(12) . . ?
N20A C21A C22A 106.1(10) . . ?
C12B O11B CuB 127.5(11) . . ?
C12A C13A C14A 121.6(17) . . ?
C14B C13B C12B 120.3(19) . . ?
C18B N20B C21B 120.3(12) . . ?
C18B N20B CuB 129.4(9) . . ?
C21B N20B CuB 110.0(9) . . ?
N23B C22B C21B 110.0(11) . . ?
N20B C21B C22B 106.1(12) . . ?
N20B C18B C17B 118.8(12) . . ?
N20B C18B C19B 118.8(12) . . ?
C17B C18B C19B 122.4(12) . . ?
N2B N1B CuB 124.7(11) . . ?
C17B C16B C15B 114.5(15) . . ?
C15B C14B C13B 123.3(17) . . ?
C12B C17B C16B 122.7(13) . . ?
C12B C17B C18B 123.9(12) . . ?
C16B C17B C18B 113.3(12) . . ?
N3B N2B N1B 174.2(16) . . ?
N2A N1A CuA 123.1(12) . . ?
C15A C16A C17A 120.7(15) . . ?
C15A C14A C13A 122.0(16) . . ?
C14B C15B C16B 122.4(15) . . ?
C14A C15A C16A 118.1(16) . . ?
N1A N2A N3A 176.4(16) . . ?

loop_
_geom_bond_atom_site_label_1
_geom_bond_atom_site_label_2
_geom_bond_distance
_geom_bond_site_symmetry_2
_geom_bond_publ_flag
CuA O11A 1.834(8) . ?
CuA N1A 1.932(14) . ?
CuA N23A 1.981(11) . ?
CuA N20A 1.976(9) . ?
CuB O11B 1.903(9) . ?
CuB N1B 1.937(14) . ?
CuB N20B 1.993(12) . ?
CuB N23B 2.007(9) . ?
C12A C13A 1.33(2) . ?
C12A O11A 1.38(2) . ?
C12A C17A 1.428(19) . ?
C18A N20A 1.378(17) . ?
C18A C17A 1.426(19) . ?
C18A C19A 1.565(17) . ?
N20A C21A 1.503(16) . ?
C17A C16A 1.412(19) . ?
C12B O11B 1.25(2) . ?
C12B C17B 1.42(2) . ?
C12B C13B 1.43(2) . ?
N23A C25A 1.372(19) . ?
N23A C24A 1.403(15) . ?
N23A C22A 1.518(17) . ?
N23B C25B 1.376(18) . ?
N23B C24B 1.399(18) . ?
N23B C22B 1.444(19) . ?
C22A C21A 1.58(2) . ?
C13A C14A 1.43(3) . ?
N3B N2B 1.174(18) . ?
C13B C14B 1.42(3) . ?
N20B C18B 1.279(16) . ?
N20B C21B 1.474(16) . ?
C22B C21B 1.62(2) . ?
C18B C17B 1.484(17) . ?
C18B C19B 1.52(2) . ?
N1B N2B 1.171(17) . ?
C16B C17B 1.42(2) . ?
C16B C15B 1.51(2) . ?
C14B C15B 1.23(2) . ?
N1A N2A 1.181(17) . ?
C16A C15A 1.38(2) . ?
C14A C15A 1.34(3) . ?
N2A N3A 1.180(18) . ?
